data_2234430
loop_
_publ_author_name
'Li, Zhi'

_publ_section_title
;
 3-Oxapentane-1,5-diyl dicarbamate
;
_journal_coeditor_code TK5072
_journal_issue 4
_journal_name_full 'Acta Crystallographica Section E'
_journal_page_first o1171
_journal_paper_doi 10.1107/S1600536812011981
_journal_volume 68
_journal_year 2012
_chemical_formula_iupac 'C6 H12 N2 O5'
_chemical_formula_moiety 'C6 H12 N2 O5'
_chemical_formula_sum 'C6 H12 N2 O5'
_chemical_formula_weight 192.18
_chemical_melting_point 428
_chemical_name_systematic
;
3-Oxapentane-1,5-diyl dicarbamate
;
_space_group_IT_number 15
_symmetry_cell_setting monoclinic
_symmetry_space_group_name_Hall '-C 2yc'
_symmetry_space_group_name_H-M 'C 1 2/c 1'
_atom_sites_solution_hydrogens geom
_atom_sites_solution_primary direct
_atom_sites_solution_secondary difmap
_audit_creation_method SHELXL-97
_cell_angle_alpha 90.00
_cell_angle_beta 99.393(5)
_cell_angle_gamma 90.00
_cell_formula_units_Z 4
_cell_length_a 14.263(4)
_cell_length_b 5.1412(15)
_cell_length_c 12.276(4)
_cell_measurement_reflns_used 1304
_cell_measurement_temperature 294(2)
_cell_measurement_theta_max 26.03
_cell_measurement_theta_min 3.36
_cell_volume 888.1(5)
_computing_cell_refinement 'SAINT (Bruker, 2007)'
_computing_data_collection 'SMART (Bruker, 2007)'
_computing_data_reduction 'SAINT (Bruker, 2007)'
_computing_molecular_graphics 'SHELXTL (Sheldrick, 2008)'
_computing_publication_material 'SHELXTL (Sheldrick, 2008)'
_computing_structure_refinement 'SHELXL97 (Sheldrick, 2008)'
_computing_structure_solution 'SHELXS97 (Sheldrick, 2008)'
_diffrn_ambient_temperature 294(2)
_diffrn_measured_fraction_theta_full 0.999
_diffrn_measured_fraction_theta_max 0.999
_diffrn_measurement_device_type 'Bruker SMART CCD area-detector'
_diffrn_measurement_method '\f and \w scans'
_diffrn_radiation_monochromator graphite
_diffrn_radiation_source 'fine-focus sealed tube'
_diffrn_radiation_type MoK\a
_diffrn_radiation_wavelength 0.71073
_diffrn_reflns_av_R_equivalents 0.0189
_diffrn_reflns_av_sigmaI/netI 0.0214
_diffrn_reflns_limit_h_max 17
_diffrn_reflns_limit_h_min -16
_diffrn_reflns_limit_k_max 6
_diffrn_reflns_limit_k_min -6
_diffrn_reflns_limit_l_max 15
_diffrn_reflns_limit_l_min -8
_diffrn_reflns_number 2358
_diffrn_reflns_theta_full 26.31
_diffrn_reflns_theta_max 26.31
_diffrn_reflns_theta_min 2.90
_diffrn_standards_number 0
_exptl_absorpt_coefficient_mu 0.125
_exptl_absorpt_correction_T_max 0.983
_exptl_absorpt_correction_T_min 0.960
_exptl_absorpt_correction_type multi-scan
_exptl_absorpt_process_details '(SADABS; Sheldrick, 1996)'
_exptl_crystal_colour colourless
_exptl_crystal_density_diffrn 1.437
_exptl_crystal_density_method 'not measured'
_exptl_crystal_description plate
_exptl_crystal_F_000 408
_exptl_crystal_size_max 0.30
_exptl_crystal_size_mid 0.20
_exptl_crystal_size_min 0.14
_refine_diff_density_max 0.158
_refine_diff_density_min -0.142
_refine_ls_extinction_coef 0.029(3)
_refine_ls_extinction_expression Fc^*^=kFc[1+0.001xFc^2^\l^3^/sin(2\q)]^-1/4^
_refine_ls_extinction_method 'SHELXL97 (Sheldrick, 2008)'
_refine_ls_goodness_of_fit_ref 1.056
_refine_ls_hydrogen_treatment mixed
_refine_ls_matrix_type full
_refine_ls_number_parameters 69
_refine_ls_number_reflns 904
_refine_ls_number_restraints 0
_refine_ls_restrained_S_all 1.056
_refine_ls_R_factor_all 0.0391
_refine_ls_R_factor_gt 0.0305
_refine_ls_shift/su_max 0.000
_refine_ls_shift/su_mean 0.000
_refine_ls_structure_factor_coef Fsqd
_refine_ls_weighting_details 'calc w=1/[\s^2^(Fo^2^)+(0.0407P)^2^+0.3363P] where P=(Fo^2^+2Fc^2^)/3'
_refine_ls_weighting_scheme calc
_refine_ls_wR_factor_gt 0.0777
_refine_ls_wR_factor_ref 0.0835
_reflns_number_gt 748
_reflns_number_total 904
_reflns_threshold_expression I>2\s(I)
_cod_data_source_file tk5072.cif
_cod_data_source_block I
_cod_original_sg_symbol_H-M 'C 2/c'
_cod_database_code 2234430
_cod_database_fobs_code 2234430

loop_
_symmetry_equiv_pos_as_xyz
'x, y, z'
'-x, y, -z+1/2'
'x+1/2, y+1/2, z'
'-x+1/2, y+1/2, -z+1/2'
'-x, -y, -z'
'x, -y, z-1/2'
'-x+1/2, -y+1/2, -z'
'x+1/2, -y+1/2, z-1/2'

loop_
_atom_site_type_symbol
_atom_site_label
_atom_site_fract_x
_atom_site_fract_y
_atom_site_fract_z
_atom_site_U_iso_or_equiv
_atom_site_adp_type
_atom_site_calc_flag
_atom_site_refinement_flags
_atom_site_occupancy
_atom_site_symmetry_multiplicity
O O1 0.25476(6) 0.5124(2) 0.40946(8) 0.0461(3) Uani d . 1 1
O O2 0.39925(5) 0.69845(18) 0.42131(7) 0.0374(3) Uani d . 1 1
O O3 0.5000 0.8767(2) 0.2500 0.0358(3) Uani d S 1 2
N N1 0.37706(8) 0.3841(3) 0.53985(10) 0.0451(3) Uani d . 1 1
H H1A 0.3429(12) 0.260(3) 0.5619(13) 0.054(4) Uiso d . 1 1
H H1B 0.4360(12) 0.398(3) 0.5657(13) 0.051(4) Uiso d . 1 1
C C1 0.33731(8) 0.5279(2) 0.45456(10) 0.0333(3) Uani d . 1 1
C C2 0.35837(8) 0.8634(3) 0.33006(11) 0.0392(3) Uani d . 1 1
H H2A 0.3086 0.9708 0.3518 0.047 Uiso calc R 1 1
H H2B 0.3306 0.7572 0.2678 0.047 Uiso calc R 1 1
C C3 0.43501(9) 1.0321(3) 0.29804(11) 0.0379(3) Uani d . 1 1
H H3A 0.4071 1.1628 0.2455 0.045 Uiso calc R 1 1
H H3B 0.4683 1.1206 0.3628 0.045 Uiso calc R 1 1

loop_
_atom_site_aniso_label
_atom_site_aniso_U_11
_atom_site_aniso_U_22
_atom_site_aniso_U_33
_atom_site_aniso_U_12
_atom_site_aniso_U_13
_atom_site_aniso_U_23
O1 0.0300(5) 0.0575(6) 0.0477(6) -0.0091(4) -0.0029(4) 0.0107(5)
O2 0.0266(4) 0.0479(5) 0.0365(5) -0.0039(4) 0.0020(4) 0.0091(4)
O3 0.0363(6) 0.0328(6) 0.0403(7) 0.000 0.0128(5) 0.000
N1 0.0301(6) 0.0570(8) 0.0464(7) -0.0046(5) 0.0007(5) 0.0168(6)
C1 0.0277(6) 0.0402(7) 0.0321(6) -0.0025(5) 0.0055(5) -0.0009(5)
C2 0.0309(6) 0.0480(8) 0.0386(7) 0.0031(5) 0.0050(5) 0.0089(6)
C3 0.0376(7) 0.0365(7) 0.0414(7) 0.0034(5) 0.0119(6) 0.0027(5)

loop_
_atom_type_symbol
_atom_type_description
_atom_type_scat_dispersion_real
_atom_type_scat_dispersion_imag
_atom_type_scat_source
C C 0.0033 0.0016 'International Tables Vol C Tables 4.2.6.8 and 6.1.1.4'
H H 0.0000 0.0000 'International Tables Vol C Tables 4.2.6.8 and 6.1.1.4'
N N 0.0061 0.0033 'International Tables Vol C Tables 4.2.6.8 and 6.1.1.4'
O O 0.0106 0.0060 'International Tables Vol C Tables 4.2.6.8 and 6.1.1.4'

loop_
_geom_angle_atom_site_label_1
_geom_angle_atom_site_label_2
_geom_angle_atom_site_label_3
_geom_angle_site_symmetry_3
_geom_angle
C1 O2 C2 . 114.33(9)
C3 O3 C3 2_655 111.63(13)
C1 N1 H1A . 117.6(10)
C1 N1 H1B . 121.0(11)
H1A N1 H1B . 120.9(15)
O1 C1 N1 . 125.25(12)
O1 C1 O2 . 122.31(11)
N1 C1 O2 . 112.44(11)
O2 C2 C3 . 108.85(10)
O2 C2 H2A . 109.9
C3 C2 H2A . 109.9
O2 C2 H2B . 109.9
C3 C2 H2B . 109.9
H2A C2 H2B . 108.3
O3 C3 C2 . 109.65(11)
O3 C3 H3A . 109.7
C2 C3 H3A . 109.7
O3 C3 H3B . 109.7
C2 C3 H3B . 109.7
H3A C3 H3B . 108.2

loop_
_geom_bond_atom_site_label_1
_geom_bond_atom_site_label_2
_geom_bond_site_symmetry_2
_geom_bond_distance
O1 C1 . 1.2191(15)
O2 C1 . 1.3543(15)
O2 C2 . 1.4494(15)
O3 C3 . 1.4228(14)
O3 C3 2_655 1.4228(14)
N1 C1 . 1.3305(17)
N1 H1A . 0.872(18)
N1 H1B . 0.852(17)
C2 C3 . 1.4973(18)
C2 H2A . 0.9700
C2 H2B . 0.9700
C3 H3A . 0.9700
C3 H3B . 0.9700

loop_
_geom_hbond_atom_site_label_D
_geom_hbond_atom_site_label_H
_geom_hbond_atom_site_label_A
_geom_hbond_site_symmetry_A
_geom_hbond_distance_DH
_geom_hbond_distance_HA
_geom_hbond_distance_DA
_geom_hbond_angle_DHA
N1 H1A O1 7_556 0.872(18) 2.046(18) 2.9086(17) 169.9(14)
N1 H1B O2 5_666 0.852(17) 2.381(17) 3.1763(17) 155.6(14)

loop_
_geom_torsion_atom_site_label_1
_geom_torsion_atom_site_label_2
_geom_torsion_atom_site_label_3
_geom_torsion_atom_site_label_4
_geom_torsion_site_symmetry_1
_geom_torsion
C2 O2 C1 O1 . 1.42(17)
C2 O2 C1 N1 . -178.66(11)
C1 O2 C2 C3 . -177.18(10)
C3 O3 C3 C2 2_655 170.41(12)
O2 C2 C3 O3 . 68.67(13)
